data_9014270
loop_
_publ_author_name
'Nicolopoulos, S.'
'Vincent, H.'
'Anne, M.'
'Joubert, J.'

_publ_section_title
;
 Variation in crystal structure, ionic conductivity and magnetic
 properties with the water uptake of a new hydrated sodium beta ferrite
 _cod_database_code 1008479
;
_journal_name_full 'Journal of Solid State Chemistry'
_journal_page_first 298
_journal_page_last 307
_journal_paper_doi 10.1016/0022-4596(90)90032-S
_journal_volume 87
_journal_year 1990
_chemical_formula_sum 'Fe9.966 Na1.608 O17.97 Zn0.99'
_space_group_IT_number 166
_symmetry_space_group_name_Hall '-R 3 2"'
_symmetry_space_group_name_H-M 'R -3 m :H'
_cell_angle_alpha 90
_cell_angle_beta 90
_cell_angle_gamma 120
_cell_length_a 5.9401
_cell_length_b 5.9401
_cell_length_c 35.731
_cell_formula_units_Z 3
_cell_volume 1091.851
_database_code_amcsd 0016379
_exptl_crystal_density_diffrn 4.315
_cod_original_sg_symbol_H-M 'R -3 m'
_cod_original_formula_sum 'Fe9.966 O17.97 Na1.608 Zn.99'
_cod_database_code 9014270
_amcsd_formula_title 'Fe9.96 H2.47 Na1.61 O17.97 Zn0.99'

loop_
_space_group_symop_operation_xyz
x,y,z
2/3+x,1/3+y,1/3+z
1/3+x,2/3+y,2/3+z
x,x-y,z
2/3+x,1/3+x-y,1/3+z
1/3+x,2/3+x-y,2/3+z
y,x,-z
2/3+y,1/3+x,1/3-z
1/3+y,2/3+x,2/3-z
-x+y,y,z
2/3-x+y,1/3+y,1/3+z
1/3-x+y,2/3+y,2/3+z
-x,-x+y,-z
2/3-x,1/3-x+y,1/3-z
1/3-x,2/3-x+y,2/3-z
-y,-x,z
2/3-y,1/3-x,1/3+z
1/3-y,2/3-x,2/3+z
x-y,-y,-z
2/3+x-y,1/3-y,1/3-z
1/3+x-y,2/3-y,2/3-z
y,-x+y,-z
2/3+y,1/3-x+y,1/3-z
1/3+y,2/3-x+y,2/3-z
-x+y,-x,z
2/3-x+y,1/3-x,1/3+z
1/3-x+y,2/3-x,2/3+z
-x,-y,-z
2/3-x,1/3-y,1/3-z
1/3-x,2/3-y,2/3-z
-y,x-y,z
2/3-y,1/3+x-y,1/3+z
1/3-y,2/3+x-y,2/3+z
x-y,x,-z
2/3+x-y,1/3+x,1/3-z
1/3+x-y,2/3+x,2/3-z

loop_
_atom_site_aniso_label
_atom_site_aniso_U_11
_atom_site_aniso_U_22
_atom_site_aniso_U_33
_atom_site_aniso_U_12
_atom_site_aniso_U_13
_atom_site_aniso_U_23
Fe1 0.00446 0.00446 0.00607 0.00231 0.00031 -0.00031
Fe2 0.00386 0.00386 0.00315 0.00193 0.00000 0.00000
Fe3 0.00431 0.00431 0.00257 0.00216 0.00000 0.00000
Fe4 0.00399 0.00399 0.00254 0.00199 0.00000 0.00000
O1 0.00923 0.00923 0.00387 0.00477 -0.00038 0.00038
O2 0.00530 0.00530 0.00584 0.00248 0.00124 -0.00124
O3 0.00063 0.00063 0.00791 0.00032 0.00000 0.00000
O4 0.00803 0.00803 0.00775 0.00402 0.00000 0.00000
Zn1 0.00386 0.00386 0.00315 0.00193 0.00000 0.00000

loop_
_atom_site_label
_atom_site_fract_x
_atom_site_fract_y
_atom_site_fract_z
_atom_site_occupancy
Fe1 0.16949 0.83051 0.93028 0.99900
Fe2 0.00000 0.00000 0.35066 0.49500
Fe3 0.00000 0.00000 0.44981 0.99000
Fe4 0.00000 0.00000 0.00000 0.99600
O1 0.15482 0.84518 0.03398 0.98400
O2 0.16413 0.83587 0.23612 0.98400
O3 0.00000 0.00000 0.29680 0.99000
O4 0.00000 0.00000 0.09631 0.99000
O5 0.02269 0.97731 0.49851 0.23700
O6 0.50000 0.50000 0.50000 0.16000
O7 0.73320 0.26680 0.16322 0.05000
Na1 0.75380 0.24620 0.16740 0.11800
Na2 0.00000 0.00000 0.17254 0.45000
Zn1 0.00000 0.00000 0.35066 0.49500

loop_
_cod_related_entry_id
_cod_related_entry_database
_cod_related_entry_code
1 AMCSD 0016379
